data_1554565
loop_
_publ_author_name
'Chen, Kun-Quan'
'Gao, Zhong-Hua'
'Ye, Song'

_publ_section_title
;
 Bifunctional N-heterocyclic carbene catalyzed [3 + 4] annulation of enals
 with azadienes: enantioselective synthesis of benzofuroazepinones
;
_journal_issue 3
_journal_name_full 'Organic Chemistry Frontiers'
_journal_page_first 405
_journal_paper_doi 10.1039/C8QO01302K
_journal_volume 6
_journal_year 2019
_chemical_absolute_configuration ad
_chemical_formula_moiety 'C32 H27 N O4 S'
_chemical_formula_sum 'C32 H27 N O4 S'
_chemical_formula_weight 521.60
_space_group_crystal_system tetragonal
_space_group_IT_number 96
_space_group_name_Hall 'P 4nw 2abw'
_space_group_name_H-M_alt 'P 43 21 2'
_atom_sites_solution_hydrogens geom
_atom_sites_solution_primary dual
_audit_creation_date 2018-05-22
_audit_creation_method
;
Olex2 1.2
(compiled 2018.05.18 svn.r3508 for OlexSys, GUI svn.r5497)
;
_audit_update_record
;
2018-09-25 deposited with the CCDC.
2018-12-25 downloaded from the CCDC.
;
_cell_angle_alpha 90
_cell_angle_beta 90
_cell_angle_gamma 90
_cell_formula_units_Z 8
_cell_length_a 13.6813(19)
_cell_length_b 13.6813(19)
_cell_length_c 29.053(6)
_cell_measurement_reflns_used 14402
_cell_measurement_temperature 173(2)
_cell_measurement_theta_max 27.4744
_cell_measurement_theta_min 1.4884
_cell_volume 5438.1(15)
_computing_cell_refinement 'CrystalClear (Rigaku Inc., 2007)'
_computing_data_collection 'CrystalClear (Rigaku Inc., 2007)'
_computing_data_reduction 'CrystalClear (Rigaku Inc., 2007)'
_computing_molecular_graphics 'Olex2 (Dolomanov et al., 2009)'
_computing_publication_material 'CIFTAB (Sheldrick, 2014)'
_computing_structure_refinement 'ShelXL (Sheldrick, 2015)'
_computing_structure_solution 'ShelXT (Sheldrick, 2015)'
_diffrn_ambient_temperature 173.15
_diffrn_measured_fraction_theta_full 0.990
_diffrn_measured_fraction_theta_max 0.992
_diffrn_measurement_device_type 'MM007-HF CCD(Saturn 724+)'
_diffrn_measurement_method '\w scans at fixed \c = 45\%'
_diffrn_radiation_monochromator Confocal
_diffrn_radiation_type MoK\a
_diffrn_radiation_wavelength 0.71073
_diffrn_reflns_av_R_equivalents 0.0681
_diffrn_reflns_av_unetI/netI 0.0307
_diffrn_reflns_Laue_measured_fraction_full 0.990
_diffrn_reflns_Laue_measured_fraction_max 0.992
_diffrn_reflns_limit_h_max 17
_diffrn_reflns_limit_h_min -17
_diffrn_reflns_limit_k_max 17
_diffrn_reflns_limit_k_min -17
_diffrn_reflns_limit_l_max 37
_diffrn_reflns_limit_l_min -37
_diffrn_reflns_number 60773
_diffrn_reflns_point_group_measured_fraction_full 0.989
_diffrn_reflns_point_group_measured_fraction_max 0.991
_diffrn_reflns_theta_full 25.242
_diffrn_reflns_theta_max 27.474
_diffrn_reflns_theta_min 1.645
_diffrn_source 'Rotating Anode'
_exptl_absorpt_coefficient_mu 0.157
_exptl_absorpt_correction_T_max 1.00000
_exptl_absorpt_correction_T_min 0.87170
_exptl_absorpt_correction_type multi-scan
_exptl_absorpt_process_details 'CrystalClear (Rigaku Inc., 2007)'
_exptl_crystal_colour colorless
_exptl_crystal_density_diffrn 1.274
_exptl_crystal_description block
_exptl_crystal_F_000 2192
_exptl_crystal_size_max 0.335
_exptl_crystal_size_mid 0.319
_exptl_crystal_size_min 0.204
_refine_diff_density_max 0.173
_refine_diff_density_min -0.268
_refine_diff_density_rms 0.038
_refine_ls_abs_structure_details
;
 Flack x determined using 2253 quotients [(I+)-(I-)]/[(I+)+(I-)]
 (Parsons, Flack and Wagner, Acta Cryst. B69 (2013) 249-259).
;
_refine_ls_abs_structure_Flack 0.03(3)
_refine_ls_extinction_method none
_refine_ls_goodness_of_fit_ref 1.238
_refine_ls_hydrogen_treatment constr
_refine_ls_matrix_type full
_refine_ls_number_parameters 345
_refine_ls_number_reflns 6182
_refine_ls_number_restraints 0
_refine_ls_restrained_S_all 1.238
_refine_ls_R_factor_all 0.0573
_refine_ls_R_factor_gt 0.0562
_refine_ls_shift/su_max 0.001
_refine_ls_shift/su_mean 0.000
_refine_ls_structure_factor_coef Fsqd
_refine_ls_weighting_details 'w=1/[\s^2^(Fo^2^)+(0.0246P)^2^+2.5983P] where P=(Fo^2^+2Fc^2^)/3'
_refine_ls_weighting_scheme calc
_refine_ls_wR_factor_gt 0.1116
_refine_ls_wR_factor_ref 0.1119
_reflns_Friedel_coverage 0.727
_reflns_Friedel_fraction_full 0.989
_reflns_Friedel_fraction_max 0.991
_reflns_number_gt 6150
_reflns_number_total 6182
_reflns_threshold_expression 'I > 2\s(I)'
_cod_data_source_file c8qo01302k2.cif
_cod_data_source_block mx5636
_cod_original_cell_volume 5438.0(19)
_cod_database_code 1554565
_shelx_shelxl_version_number 2016/6
_shelx_space_group_comment
;
The symmetry employed for this shelxl refinement is uniquely defined
by the following loop, which should always be used as a source of
symmetry information in preference to the above space-group names.
They are only intended as comments.
;
_shelx_estimated_absorpt_t_max 0.969
_shelx_estimated_absorpt_t_min 0.949
_olex2_refinement_description
;
1. Fixed Uiso
 At 1.2 times of:
  All C(H) groups, All C(H,H) groups
 At 1.5 times of:
  All C(H,H,H) groups
2.a Ternary CH refined with riding coordinates:
 C9(H9), C10(H10)
2.b Secondary CH2 refined with riding coordinates:
 C11(H11A,H11B)
2.c Aromatic/amide H refined with riding coordinates:
 C2(H2), C3(H3), C4(H4), C5(H5), C14(H14), C15(H15), C17(H17), C18(H18),
 C21(H21), C22(H22), C23(H23), C24(H24), C25(H25), C27(H27), C28(H28), C30(H30),
  C31(H31)
2.d Idealised Me refined as rotating group:
 C19(H19A,H19B,H19C), C32(H32A,H32B,H32C)
;
_olex2_submission_special_instructions 'No special instructions were received'

loop_
_space_group_symop_operation_xyz
'x, y, z'
'-x, -y, z+1/2'
'-y+1/2, x+1/2, z+3/4'
'y+1/2, -x+1/2, z+1/4'
'-x+1/2, y+1/2, -z+3/4'
'x+1/2, -y+1/2, -z+1/4'
'y, x, -z'
'-y, -x, -z+1/2'

loop_
_atom_site_label
_atom_site_type_symbol
_atom_site_fract_x
_atom_site_fract_y
_atom_site_fract_z
_atom_site_U_iso_or_equiv
_atom_site_adp_type
_atom_site_occupancy
_atom_site_site_symmetry_order
_atom_site_calc_flag
_atom_site_refinement_flags_posn
S1 S -0.17216(6) 0.49068(6) 0.64798(3) 0.0390(2) Uani 1 1 d .
O1 O -0.1147(2) 0.53302(19) 0.68380(8) 0.0462(6) Uani 1 1 d .
O2 O -0.2723(2) 0.4684(2) 0.65574(9) 0.0512(7) Uani 1 1 d .
O3 O -0.26668(17) 0.48439(18) 0.55796(8) 0.0414(6) Uani 1 1 d .
O4 O 0.05147(16) 0.71157(16) 0.57748(7) 0.0344(5) Uani 1 1 d .
N1 N -0.1664(2) 0.57507(19) 0.60450(9) 0.0330(6) Uani 1 1 d .
C1 C 0.0226(2) 0.7603(2) 0.61715(11) 0.0332(7) Uani 1 1 d .
C2 C 0.0723(3) 0.8382(2) 0.63653(12) 0.0400(8) Uani 1 1 d .
H2 H 0.129554 0.864895 0.622928 0.048 Uiso 1 1 calc R
C3 C 0.0333(3) 0.8748(3) 0.67700(13) 0.0449(9) Uani 1 1 d .
H3 H 0.065398 0.927393 0.692116 0.054 Uiso 1 1 calc R
C4 C -0.0522(3) 0.8362(3) 0.69614(12) 0.0439(8) Uani 1 1 d .
H4 H -0.077310 0.863872 0.723701 0.053 Uiso 1 1 calc R
C5 C -0.1010(3) 0.7589(3) 0.67597(12) 0.0399(8) Uani 1 1 d .
H5 H -0.159036 0.733238 0.689183 0.048 Uiso 1 1 calc R
C6 C -0.0619(2) 0.7195(2) 0.63521(10) 0.0322(6) Uani 1 1 d .
C7 C -0.0844(2) 0.6399(2) 0.60473(11) 0.0315(7) Uani 1 1 d .
C8 C -0.0148(2) 0.6373(2) 0.57153(10) 0.0307(6) Uani 1 1 d .
C9 C -0.0130(2) 0.5718(2) 0.53049(11) 0.0308(6) Uani 1 1 d .
H9 H -0.032668 0.506341 0.542700 0.037 Uiso 1 1 calc R
C10 C -0.0971(2) 0.6002(2) 0.49609(11) 0.0329(7) Uani 1 1 d .
H10 H -0.111470 0.540575 0.477344 0.039 Uiso 1 1 calc R
C11 C -0.1918(2) 0.6246(2) 0.52320(11) 0.0348(7) Uani 1 1 d .
H11A H -0.185994 0.691354 0.536007 0.042 Uiso 1 1 calc R
H11B H -0.247724 0.624296 0.501579 0.042 Uiso 1 1 calc R
C12 C -0.2131(2) 0.5543(2) 0.56199(11) 0.0339(7) Uani 1 1 d .
C13 C 0.0872(2) 0.5547(2) 0.50905(11) 0.0324(7) Uani 1 1 d .
C14 C 0.1202(2) 0.4592(3) 0.50484(11) 0.0357(7) Uani 1 1 d .
H14 H 0.080510 0.407067 0.515704 0.043 Uiso 1 1 calc R
C15 C 0.2104(3) 0.4384(3) 0.48498(11) 0.0418(8) Uani 1 1 d .
H15 H 0.231207 0.372413 0.482379 0.050 Uiso 1 1 calc R
C16 C 0.2703(3) 0.5128(3) 0.46894(11) 0.0414(8) Uani 1 1 d .
C17 C 0.2378(3) 0.6083(3) 0.47395(12) 0.0424(8) Uani 1 1 d .
H17 H 0.278122 0.660468 0.463605 0.051 Uiso 1 1 calc R
C18 C 0.1481(3) 0.6295(3) 0.49369(12) 0.0401(8) Uani 1 1 d .
H18 H 0.127859 0.695655 0.496758 0.048 Uiso 1 1 calc R
C19 C 0.3663(3) 0.4905(4) 0.44566(14) 0.0583(11) Uani 1 1 d .
H19A H 0.415303 0.473625 0.468956 0.087 Uiso 1 1 calc GR
H19B H 0.388226 0.548051 0.428419 0.087 Uiso 1 1 calc GR
H19C H 0.357820 0.435408 0.424486 0.087 Uiso 1 1 calc GR
C20 C -0.0747(2) 0.6817(2) 0.46240(11) 0.0330(7) Uani 1 1 d .
C21 C -0.0555(3) 0.7765(3) 0.47695(12) 0.0410(8) Uani 1 1 d .
H21 H -0.055498 0.791088 0.508924 0.049 Uiso 1 1 calc R
C22 C -0.0365(3) 0.8499(3) 0.44548(13) 0.0468(9) Uani 1 1 d .
H22 H -0.024142 0.914486 0.456043 0.056 Uiso 1 1 calc R
C23 C -0.0354(3) 0.8303(3) 0.39888(13) 0.0508(9) Uani 1 1 d .
H23 H -0.021428 0.880776 0.377385 0.061 Uiso 1 1 calc R
C24 C -0.0547(3) 0.7367(3) 0.38390(13) 0.0518(10) Uani 1 1 d .
H24 H -0.054809 0.722560 0.351883 0.062 Uiso 1 1 calc R
C25 C -0.0739(3) 0.6630(3) 0.41543(11) 0.0392(8) Uani 1 1 d .
H25 H -0.086818 0.598654 0.404705 0.047 Uiso 1 1 calc R
C26 C -0.1105(3) 0.3901(3) 0.62437(12) 0.0392(8) Uani 1 1 d .
C27 C -0.0093(3) 0.3876(3) 0.62684(12) 0.0435(8) Uani 1 1 d .
H27 H 0.025261 0.434947 0.644392 0.052 Uiso 1 1 calc R
C28 C 0.0403(3) 0.3154(3) 0.60340(14) 0.0501(9) Uani 1 1 d .
H28 H 0.109662 0.313360 0.605008 0.060 Uiso 1 1 calc R
C29 C -0.0088(4) 0.2454(3) 0.57744(15) 0.0588(11) Uani 1 1 d .
C30 C -0.1105(4) 0.2470(3) 0.57739(17) 0.0647(13) Uani 1 1 d .
H30 H -0.145376 0.197823 0.561200 0.078 Uiso 1 1 calc R
C31 C -0.1617(3) 0.3193(3) 0.60060(15) 0.0525(10) Uani 1 1 d .
H31 H -0.231146 0.320073 0.600153 0.063 Uiso 1 1 calc R
C32 C 0.0471(4) 0.1699(4) 0.5498(2) 0.0925(18) Uani 1 1 d .
H32A H 0.113342 0.193901 0.543737 0.139 Uiso 1 1 calc GR
H32B H 0.013428 0.158295 0.520514 0.139 Uiso 1 1 calc GR
H32C H 0.050612 0.108701 0.567228 0.139 Uiso 1 1 calc GR

loop_
_atom_site_aniso_label
_atom_site_aniso_U_11
_atom_site_aniso_U_22
_atom_site_aniso_U_33
_atom_site_aniso_U_23
_atom_site_aniso_U_13
_atom_site_aniso_U_12
S1 0.0378(5) 0.0393(5) 0.0398(4) 0.0067(4) 0.0017(4) -0.0042(4)
O1 0.0571(16) 0.0443(15) 0.0372(12) 0.0043(11) -0.0049(11) -0.0057(12)
O2 0.0401(14) 0.0542(16) 0.0594(16) 0.0123(13) 0.0115(12) -0.0075(12)
O3 0.0333(12) 0.0416(14) 0.0493(13) 0.0016(11) -0.0046(11) -0.0086(11)
O4 0.0301(12) 0.0375(13) 0.0357(11) -0.0007(10) 0.0008(9) -0.0046(10)
N1 0.0299(13) 0.0332(14) 0.0359(14) 0.0023(11) 0.0011(11) -0.0020(11)
C1 0.0325(17) 0.0329(17) 0.0341(16) -0.0010(13) -0.0021(13) 0.0014(13)
C2 0.0368(18) 0.0311(17) 0.052(2) -0.0003(15) -0.0048(15) -0.0019(15)
C3 0.049(2) 0.0344(19) 0.052(2) -0.0078(16) -0.0130(17) 0.0032(16)
C4 0.049(2) 0.042(2) 0.0412(18) -0.0075(16) -0.0057(16) 0.0061(17)
C5 0.0374(19) 0.0400(19) 0.0423(18) 0.0006(15) 0.0017(15) 0.0033(15)
C6 0.0315(17) 0.0297(16) 0.0355(15) 0.0013(13) -0.0028(13) 0.0038(13)
C7 0.0289(15) 0.0326(16) 0.0329(15) 0.0024(13) -0.0032(13) -0.0014(12)
C8 0.0280(15) 0.0295(15) 0.0345(15) 0.0027(12) -0.0035(12) -0.0005(12)
C9 0.0271(15) 0.0306(16) 0.0347(15) 0.0013(13) 0.0005(12) 0.0017(13)
C10 0.0315(17) 0.0314(16) 0.0358(16) -0.0015(13) -0.0043(13) 0.0016(13)
C11 0.0304(17) 0.0341(17) 0.0398(17) 0.0032(14) -0.0026(13) 0.0023(14)
C12 0.0244(15) 0.0365(18) 0.0407(17) -0.0012(14) -0.0009(13) 0.0037(13)
C13 0.0273(15) 0.0381(18) 0.0317(15) 0.0003(13) -0.0002(12) 0.0021(13)
C14 0.0315(17) 0.0391(19) 0.0366(16) 0.0013(14) -0.0013(13) 0.0015(14)
C15 0.0367(19) 0.046(2) 0.0428(18) -0.0027(16) -0.0028(15) 0.0135(16)
C16 0.0288(17) 0.062(2) 0.0336(16) -0.0022(16) -0.0035(13) 0.0029(17)
C17 0.0347(18) 0.055(2) 0.0372(17) 0.0015(16) 0.0014(14) -0.0072(17)
C18 0.0375(19) 0.0394(19) 0.0433(18) 0.0031(15) 0.0022(15) -0.0007(15)
C19 0.036(2) 0.089(3) 0.051(2) -0.007(2) 0.0066(17) 0.009(2)
C20 0.0269(16) 0.0350(17) 0.0370(17) 0.0019(13) -0.0028(12) 0.0019(13)
C21 0.049(2) 0.0363(18) 0.0373(17) 0.0017(14) -0.0033(15) 0.0016(16)
C22 0.051(2) 0.0320(18) 0.057(2) 0.0074(16) -0.0018(18) 0.0003(16)
C23 0.049(2) 0.053(2) 0.050(2) 0.0197(19) 0.0044(18) 0.0033(18)
C24 0.058(3) 0.060(3) 0.0372(18) 0.0042(18) -0.0001(17) 0.004(2)
C25 0.0391(18) 0.0430(19) 0.0356(17) -0.0007(15) -0.0024(14) 0.0014(15)
C26 0.0395(19) 0.0360(18) 0.0422(18) 0.0107(15) -0.0064(15) -0.0019(15)
C27 0.044(2) 0.0407(19) 0.046(2) 0.0105(16) -0.0078(16) -0.0040(16)
C28 0.046(2) 0.050(2) 0.055(2) 0.0124(19) -0.0029(18) 0.0071(18)
C29 0.063(3) 0.042(2) 0.072(3) 0.001(2) -0.008(2) 0.016(2)
C30 0.068(3) 0.038(2) 0.088(3) -0.007(2) -0.025(3) 0.004(2)
C31 0.045(2) 0.0368(19) 0.075(3) 0.003(2) -0.014(2) -0.0007(17)
C32 0.093(4) 0.062(3) 0.123(5) -0.026(3) -0.011(4) 0.035(3)

loop_
_atom_type_symbol
_atom_type_description
_atom_type_scat_dispersion_real
_atom_type_scat_dispersion_imag
_atom_type_scat_source
C C 0.0033 0.0016 'International Tables Vol C Tables 4.2.6.8 and 6.1.1.4'
H H 0.0000 0.0000 'International Tables Vol C Tables 4.2.6.8 and 6.1.1.4'
N N 0.0061 0.0033 'International Tables Vol C Tables 4.2.6.8 and 6.1.1.4'
O O 0.0106 0.0060 'International Tables Vol C Tables 4.2.6.8 and 6.1.1.4'
S S 0.1246 0.1234 'International Tables Vol C Tables 4.2.6.8 and 6.1.1.4'

loop_
_geom_angle_atom_site_label_1
_geom_angle_atom_site_label_2
_geom_angle_atom_site_label_3
_geom_angle
O1 S1 N1 103.83(14)
O1 S1 C26 109.80(17)
O2 S1 O1 120.14(17)
O2 S1 N1 107.79(15)
O2 S1 C26 110.95(17)
N1 S1 C26 102.61(15)
C8 O4 C1 105.8(2)
C7 N1 S1 116.8(2)
C12 N1 S1 119.1(2)
C12 N1 C7 118.8(3)
C2 C1 O4 124.6(3)
C2 C1 C6 124.5(3)
C6 C1 O4 111.0(3)
C1 C2 H2 122.1
C1 C2 C3 115.8(3)
C3 C2 H2 122.1
C2 C3 H3 119.2
C2 C3 C4 121.5(3)
C4 C3 H3 119.2
C3 C4 H4 119.2
C5 C4 C3 121.6(3)
C5 C4 H4 119.2
C4 C5 H5 121.1
C4 C5 C6 117.9(3)
C6 C5 H5 121.1
C1 C6 C5 118.7(3)
C1 C6 C7 104.6(3)
C5 C6 C7 136.7(3)
N1 C7 C6 129.9(3)
C8 C7 N1 122.1(3)
C8 C7 C6 107.9(3)
O4 C8 C9 122.3(3)
C7 C8 O4 110.8(3)
C7 C8 C9 126.6(3)
C8 C9 H9 104.5
C8 C9 C10 110.3(3)
C8 C9 C13 115.7(3)
C10 C9 H9 104.5
C13 C9 H9 104.5
C13 C9 C10 115.9(3)
C9 C10 H10 106.7
C11 C10 C9 110.0(2)
C11 C10 H10 106.7
C20 C10 C9 116.4(3)
C20 C10 H10 106.7
C20 C10 C11 109.8(3)
C10 C11 H11A 108.8
C10 C11 H11B 108.8
H11A C11 H11B 107.7
C12 C11 C10 113.8(3)
C12 C11 H11A 108.8
C12 C11 H11B 108.8
O3 C12 N1 121.0(3)
O3 C12 C11 123.2(3)
N1 C12 C11 115.8(3)
C14 C13 C9 118.2(3)
C14 C13 C18 118.0(3)
C18 C13 C9 123.8(3)
C13 C14 H14 119.4
C13 C14 C15 121.1(3)
C15 C14 H14 119.4
C14 C15 H15 119.5
C16 C15 C14 120.9(3)
C16 C15 H15 119.5
C15 C16 C17 117.8(3)
C15 C16 C19 121.2(4)
C17 C16 C19 121.0(4)
C16 C17 H17 119.2
C18 C17 C16 121.6(3)
C18 C17 H17 119.2
C13 C18 H18 119.7
C17 C18 C13 120.6(3)
C17 C18 H18 119.7
C16 C19 H19A 109.5
C16 C19 H19B 109.5
C16 C19 H19C 109.5
H19A C19 H19B 109.5
H19A C19 H19C 109.5
H19B C19 H19C 109.5
C21 C20 C10 121.9(3)
C25 C20 C10 120.0(3)
C25 C20 C21 118.0(3)
C20 C21 H21 119.6
C22 C21 C20 120.8(3)
C22 C21 H21 119.6
C21 C22 H22 119.7
C23 C22 C21 120.6(4)
C23 C22 H22 119.7
C22 C23 H23 120.4
C24 C23 C22 119.2(4)
C24 C23 H23 120.4
C23 C24 H24 119.9
C23 C24 C25 120.2(3)
C25 C24 H24 119.9
C20 C25 H25 119.5
C24 C25 C20 121.1(4)
C24 C25 H25 119.5
C27 C26 S1 118.6(3)
C31 C26 S1 120.1(3)
C31 C26 C27 121.1(4)
C26 C27 H27 120.6
C28 C27 C26 118.9(4)
C28 C27 H27 120.6
C27 C28 H28 119.2
C27 C28 C29 121.5(4)
C29 C28 H28 119.2
C28 C29 C32 120.8(5)
C30 C29 C28 118.2(4)
C30 C29 C32 121.0(5)
C29 C30 H30 119.5
C31 C30 C29 121.1(4)
C31 C30 H30 119.5
C26 C31 C30 119.1(4)
C26 C31 H31 120.5
C30 C31 H31 120.5
C29 C32 H32A 109.5
C29 C32 H32B 109.5
C29 C32 H32C 109.5
H32A C32 H32B 109.5
H32A C32 H32C 109.5
H32B C32 H32C 109.5

loop_
_geom_bond_atom_site_label_1
_geom_bond_atom_site_label_2
_geom_bond_distance
S1 O1 1.427(3)
S1 O2 1.422(3)
S1 N1 1.713(3)
S1 C26 1.755(4)
O3 C12 1.211(4)
O4 C1 1.389(4)
O4 C8 1.373(4)
N1 C7 1.430(4)
N1 C12 1.419(4)
C1 C2 1.384(5)
C1 C6 1.387(4)
C2 H2 0.9500
C2 C3 1.385(5)
C3 H3 0.9500
C3 C4 1.399(5)
C4 H4 0.9500
C4 C5 1.381(5)
C5 H5 0.9500
C5 C6 1.407(4)
C6 C7 1.437(4)
C7 C8 1.356(4)
C8 C9 1.492(4)
C9 H9 1.0000
C9 C10 1.573(4)
C9 C13 1.524(4)
C10 H10 1.0000
C10 C11 1.552(4)
C10 C20 1.515(4)
C11 H11A 0.9900
C11 H11B 0.9900
C11 C12 1.509(4)
C13 C14 1.388(5)
C13 C18 1.393(5)
C14 H14 0.9500
C14 C15 1.391(5)
C15 H15 0.9500
C15 C16 1.387(5)
C16 C17 1.389(5)
C16 C19 1.508(5)
C17 H17 0.9500
C17 C18 1.386(5)
C18 H18 0.9500
C19 H19A 0.9800
C19 H19B 0.9800
C19 H19C 0.9800
C20 C21 1.389(5)
C20 C25 1.388(4)
C21 H21 0.9500
C21 C22 1.383(5)
C22 H22 0.9500
C22 C23 1.380(5)
C23 H23 0.9500
C23 C24 1.379(6)
C24 H24 0.9500
C24 C25 1.388(5)
C25 H25 0.9500
C26 C27 1.386(5)
C26 C31 1.381(5)
C27 H27 0.9500
C27 C28 1.379(5)
C28 H28 0.9500
C28 C29 1.392(6)
C29 C30 1.391(7)
C29 C32 1.516(6)
C30 H30 0.9500
C30 C31 1.387(6)
C31 H31 0.9500
C32 H32A 0.9800
C32 H32B 0.9800
C32 H32C 0.9800

loop_
_geom_torsion_atom_site_label_1
_geom_torsion_atom_site_label_2
_geom_torsion_atom_site_label_3
_geom_torsion_atom_site_label_4
_geom_torsion
S1 N1 C7 C6 -71.0(4)
S1 N1 C7 C8 113.3(3)
S1 N1 C12 O3 9.4(4)
S1 N1 C12 C11 -170.9(2)
S1 C26 C27 C28 -171.9(3)
S1 C26 C31 C30 172.1(3)
O1 S1 N1 C7 23.5(3)
O1 S1 N1 C12 177.4(2)
O1 S1 C26 C27 -26.4(3)
O1 S1 C26 C31 158.9(3)
O2 S1 N1 C7 152.0(2)
O2 S1 N1 C12 -54.1(3)
O2 S1 C26 C27 -161.5(3)
O2 S1 C26 C31 23.7(4)
O4 C1 C2 C3 -178.0(3)
O4 C1 C6 C5 179.1(3)
O4 C1 C6 C7 0.9(3)
O4 C8 C9 C10 -104.2(3)
O4 C8 C9 C13 29.8(4)
N1 S1 C26 C27 83.6(3)
N1 S1 C26 C31 -91.2(3)
N1 C7 C8 O4 175.1(3)
N1 C7 C8 C9 1.7(5)
C1 O4 C8 C7 1.9(3)
C1 O4 C8 C9 175.6(3)
C1 C2 C3 C4 -1.4(5)
C1 C6 C7 N1 -175.9(3)
C1 C6 C7 C8 0.2(3)
C2 C1 C6 C5 0.1(5)
C2 C1 C6 C7 -178.1(3)
C2 C3 C4 C5 0.9(6)
C3 C4 C5 C6 0.1(5)
C4 C5 C6 C1 -0.6(5)
C4 C5 C6 C7 176.8(4)
C5 C6 C7 N1 6.5(6)
C5 C6 C7 C8 -177.4(4)
C6 C1 C2 C3 0.9(5)
C6 C7 C8 O4 -1.3(4)
C6 C7 C8 C9 -174.8(3)
C7 N1 C12 O3 162.7(3)
C7 N1 C12 C11 -17.5(4)
C7 C8 C9 C10 68.5(4)
C7 C8 C9 C13 -157.5(3)
C8 O4 C1 C2 177.3(3)
C8 O4 C1 C6 -1.7(3)
C8 C9 C10 C11 -40.8(4)
C8 C9 C10 C20 84.8(3)
C8 C9 C13 C14 123.3(3)
C8 C9 C13 C18 -56.2(4)
C9 C10 C11 C12 -43.1(4)
C9 C10 C20 C21 -63.8(4)
C9 C10 C20 C25 116.9(3)
C9 C13 C14 C15 179.1(3)
C9 C13 C18 C17 -179.1(3)
C10 C9 C13 C14 -105.2(3)
C10 C9 C13 C18 75.2(4)
C10 C11 C12 O3 -94.9(4)
C10 C11 C12 N1 85.4(3)
C10 C20 C21 C22 -179.1(3)
C10 C20 C25 C24 179.3(3)
C11 C10 C20 C21 61.9(4)
C11 C10 C20 C25 -117.4(3)
C12 N1 C7 C6 135.0(3)
C12 N1 C7 C8 -40.6(4)
C13 C9 C10 C11 -174.7(3)
C13 C9 C10 C20 -49.2(4)
C13 C14 C15 C16 0.3(5)
C14 C13 C18 C17 1.3(5)
C14 C15 C16 C17 0.9(5)
C14 C15 C16 C19 -177.5(3)
C15 C16 C17 C18 -0.9(5)
C16 C17 C18 C13 -0.2(5)
C18 C13 C14 C15 -1.4(5)
C19 C16 C17 C18 177.5(3)
C20 C10 C11 C12 -172.4(3)
C20 C21 C22 C23 -0.6(6)
C21 C20 C25 C24 0.0(5)
C21 C22 C23 C24 0.8(6)
C22 C23 C24 C25 -0.7(6)
C23 C24 C25 C20 0.3(6)
C25 C20 C21 C22 0.2(5)
C26 S1 N1 C7 -90.8(3)
C26 S1 N1 C12 63.0(3)
C26 C27 C28 C29 0.1(6)
C27 C26 C31 C30 -2.6(6)
C27 C28 C29 C30 -3.1(6)
C27 C28 C29 C32 176.6(4)
C28 C29 C30 C31 3.3(7)
C29 C30 C31 C26 -0.5(7)
C31 C26 C27 C28 2.8(5)
C32 C29 C30 C31 -176.4(5)
